data_2215614
loop_
_publ_author_name
'Qing-wei Wang'
'Xiu-mei Li'
'Xiu-yan Wang'
'Yue Zhang'

_publ_section_title
;Bis{2-[tris(hydroxymethyl)methyliminomethyl]phenolato-<i>{\k</i>}^3^<i>N</i>,<i>O</i>,<i>O</i>'}nickel(II)
 methanol solvate
;
_journal_coeditor_code NG2321
_journal_issue 10
_journal_name_full 'Acta Crystallographica Section E'
_journal_page_first m2537
_journal_page_last m2537
_journal_paper_doi 10.1107/S160053680704384X
_journal_volume 63
_journal_year 2007
_chemical_formula_iupac '[Ni (C11 H14 N O4)2], C H4 O'
_chemical_formula_moiety 'C22 H28 N2 Ni O8, C H4 O'
_chemical_formula_sum 'C23 H32 N2 Ni O9'
_chemical_formula_weight 539.22
_chemical_name_systematic
;
Bis{2-[tris(hydroxymethyl)methyliminomethyl]phenolato-\k3N,O,O'}nickel(II)
 methanol solvate
;
_space_group_IT_number 61
_symmetry_cell_setting orthorhombic
_symmetry_space_group_name_Hall '-P 2ac 2ab'
_symmetry_space_group_name_H-M 'P b c a'
_atom_sites_solution_hydrogens geom
_atom_sites_solution_primary direct
_atom_sites_solution_secondary difmap
_audit_creation_method SHELXL-97
_cell_angle_alpha 90.00
_cell_angle_beta 90.00
_cell_angle_gamma 90.00
_cell_formula_units_Z 8
_cell_length_a 11.1900(3)
_cell_length_b 18.8378(5)
_cell_length_c 22.4202(8)
_cell_measurement_reflns_used 15150
_cell_measurement_temperature 293(2)
_cell_measurement_theta_max 27.485
_cell_measurement_theta_min 3.395
_cell_volume 4726.1(2)
_computing_cell_refinement 'HKL Scalepack (Otwinowski & Minor, 1997)'
_computing_data_collection 'COLLECT (Nonius, 1998)'
_computing_data_reduction 'HKL Denzo (Otwinowski & Minor, 1997) and MAXUS (Mackay <i>et al.</i>,  1998)'
_computing_molecular_graphics 'SHELXTL (Sheldrick, 1998)'
_computing_publication_material 'SHELXL97 (Sheldrick, 1997)'
_computing_structure_refinement 'SHELXL97 (Sheldrick, 1997)'
_computing_structure_solution 'SHELXS97 (Sheldrick, 1997)'
_diffrn_ambient_temperature 293(2)
_diffrn_detector_area_resol_mean 0.76
_diffrn_measured_fraction_theta_full 0.997
_diffrn_measured_fraction_theta_max 0.997
_diffrn_measurement_device_type 'Nonius KappaCCD diffractometer'
_diffrn_measurement_method CCD
_diffrn_radiation_monochromator graphite
_diffrn_radiation_source 'fine-focus sealed tube'
_diffrn_radiation_type MoK\a
_diffrn_radiation_wavelength 0.71073
_diffrn_reflns_av_R_equivalents 0.0931
_diffrn_reflns_av_sigmaI/netI 0.1807
_diffrn_reflns_limit_h_max 13
_diffrn_reflns_limit_h_min -13
_diffrn_reflns_limit_k_max 22
_diffrn_reflns_limit_k_min -22
_diffrn_reflns_limit_l_max 27
_diffrn_reflns_limit_l_min -26
_diffrn_reflns_number 8161
_diffrn_reflns_theta_full 25.35
_diffrn_reflns_theta_max 25.35
_diffrn_reflns_theta_min 3.45
_exptl_absorpt_coefficient_mu 0.878
_exptl_absorpt_correction_T_max 0.962
_exptl_absorpt_correction_T_min 0.837
_exptl_absorpt_correction_type multi-scan
_exptl_absorpt_process_details
;
(SORTAV; Blessing, 1995)
;
_exptl_crystal_colour green
_exptl_crystal_density_diffrn 1.516
_exptl_crystal_density_method 'not measured'
_exptl_crystal_description block
_exptl_crystal_F_000 2272
_exptl_crystal_size_max 0.1
_exptl_crystal_size_mid 0.08
_exptl_crystal_size_min 0.08
_refine_diff_density_max 0.383
_refine_diff_density_min -0.259
_refine_ls_extinction_method none
_refine_ls_goodness_of_fit_ref 0.816
_refine_ls_hydrogen_treatment mixed
_refine_ls_matrix_type full
_refine_ls_number_parameters 340
_refine_ls_number_reflns 4329
_refine_ls_number_restraints 7
_refine_ls_restrained_S_all 0.815
_refine_ls_R_factor_all 0.1548
_refine_ls_R_factor_gt 0.0395
_refine_ls_shift/su_max 0.001
_refine_ls_shift/su_mean <0.001
_refine_ls_structure_factor_coef Fsqd
_refine_ls_weighting_details 'calc w=1/[\s^2^(Fo^2^)+(0.0165P)^2^] where P=(Fo^2^+2Fc^2^)/3'
_refine_ls_weighting_scheme calc
_refine_ls_wR_factor_gt 0.0507
_refine_ls_wR_factor_ref 0.0627
_reflns_number_gt 1833
_reflns_number_total 4329
_reflns_threshold_expression I>2\s(I)
_cod_data_source_file ng2321.cif
_cod_data_source_block I
_cod_database_code 2215614
_cod_database_fobs_code 2215614

loop_
_symmetry_equiv_pos_as_xyz
'x, y, z'
'-x+1/2, -y, z+1/2'
'-x, y+1/2, -z+1/2'
'x+1/2, -y+1/2, -z'
'-x, -y, -z'
'x-1/2, y, -z-1/2'
'x, -y-1/2, z-1/2'
'-x-1/2, y-1/2, z'

loop_
_atom_site_type_symbol
_atom_site_label
_atom_site_fract_x
_atom_site_fract_y
_atom_site_fract_z
_atom_site_U_iso_or_equiv
_atom_site_adp_type
_atom_site_calc_flag
_atom_site_refinement_flags
_atom_site_occupancy
Ni Ni1 0.49786(4) 0.214735(17) 0.619437(17) 0.02801(13) Uani d . 1
N N1 0.5029(3) 0.22644(12) 0.53015(10) 0.0246(6) Uani d . 1
N N2 0.5308(2) 0.20154(12) 0.70767(11) 0.0274(8) Uani d . 1
O O7 0.6646(2) 0.15588(12) 0.61811(12) 0.0351(6) Uani d D 1
O O4 0.5970(2) 0.31185(12) 0.61416(12) 0.0361(6) Uani d D 1
O O1 0.39482(19) 0.12901(9) 0.61149(10) 0.0325(6) Uani d . 1
O O5 0.35296(18) 0.27329(10) 0.63661(10) 0.0338(6) Uani d . 1
O O3 0.6982(2) 0.23657(13) 0.44870(11) 0.0442(7) Uani d D 1
H H3A 0.744(3) 0.2362(17) 0.4198(11) 0.066 Uiso d D 1
O O8 0.7673(3) 0.10518(13) 0.79279(10) 0.0448(7) Uani d D 1
H H8A 0.804(3) 0.1107(17) 0.8242(9) 0.067 Uiso d D 1
O O2 0.3458(2) 0.31959(12) 0.46821(11) 0.0396(7) Uani d D 1
H H2A 0.301(3) 0.2989(16) 0.4912(13) 0.059 Uiso d D 1
O O6 0.4756(2) 0.06072(12) 0.76045(12) 0.0472(7) Uani d D 1
H H6A 0.4104(17) 0.0748(18) 0.7484(17) 0.071 Uiso d D 1
O O9 0.5291(3) 0.45139(14) 0.64657(12) 0.0842(10) Uani d D 1
H H9 0.518(5) 0.468(2) 0.6799(9) 0.126 Uiso d D 1
C C23 0.5141(4) 0.50424(18) 0.60590(17) 0.0995(18) Uani d . 1
H H23A 0.5393 0.5485 0.6229 0.149 Uiso calc R 1
H H23B 0.4314 0.5072 0.5949 0.149 Uiso calc R 1
H H23C 0.5612 0.4942 0.5711 0.149 Uiso calc R 1
C C1 0.3786(3) 0.09038(17) 0.56388(16) 0.0277(9) Uani d . 1
C C17 0.4001(3) 0.30043(17) 0.73773(17) 0.0341(10) Uani d . 1
C C11 0.6375(3) 0.32327(15) 0.55423(16) 0.0355(10) Uani d . 1
H H11A 0.7138 0.2997 0.5488 0.043 Uiso calc R 1
H H11B 0.6495 0.3737 0.5479 0.043 Uiso calc R 1
C C19 0.6216(3) 0.14735(16) 0.72315(15) 0.0258(9) Uani d . 1
C C16 0.3750(4) 0.34180(18) 0.78839(17) 0.0491(12) Uani d . 1
H H16A 0.4181 0.3335 0.8232 0.059 Uiso calc R 1
C C10 0.6118(3) 0.29154(16) 0.44774(15) 0.0378(10) Uani d . 1
H H10A 0.5540 0.2825 0.4164 0.045 Uiso calc R 1
H H10B 0.6504 0.3366 0.4395 0.045 Uiso calc R 1
C C22 0.6750(3) 0.15574(16) 0.78512(14) 0.0343(10) Uani d . 1
H H22A 0.7069 0.2033 0.7898 0.041 Uiso calc R 1
H H22B 0.6136 0.1486 0.8151 0.041 Uiso calc R 1
C C8 0.5485(3) 0.29521(17) 0.50759(15) 0.0278(9) Uani d . 1
C C18 0.4887(3) 0.24383(16) 0.74729(15) 0.0367(9) Uani d . 1
H H18A 0.5170 0.2381 0.7860 0.044 Uiso calc R 1
C C6 0.4161(3) 0.11161(17) 0.50603(16) 0.0265(9) Uani d . 1
C C5 0.3961(3) 0.06634(18) 0.45729(15) 0.0384(10) Uani d . 1
H H5A 0.4206 0.0809 0.4196 0.046 Uiso calc R 1
C C7 0.4713(3) 0.17885(17) 0.49257(15) 0.0288(10) Uani d . 1
H H7A 0.4853 0.1887 0.4525 0.035 Uiso calc R 1
C C21 0.7194(3) 0.15597(16) 0.67598(15) 0.0347(10) Uani d . 1
H H21A 0.7619 0.2002 0.6823 0.042 Uiso calc R 1
H H21B 0.7762 0.1172 0.6790 0.042 Uiso calc R 1
C C9 0.4411(3) 0.34640(16) 0.50372(15) 0.0356(10) Uani d . 1
H H9A 0.4116 0.3556 0.5437 0.043 Uiso calc R 1
H H9B 0.4679 0.3912 0.4871 0.043 Uiso calc R 1
C C2 0.3211(3) 0.02409(17) 0.56840(17) 0.0428(11) Uani d . 1
H H2B 0.2943 0.0088 0.6055 0.051 Uiso calc R 1
C C12 0.3370(3) 0.31122(17) 0.68496(18) 0.0314(10) Uani d . 1
C C20 0.5663(3) 0.07282(15) 0.71672(15) 0.0342(10) Uani d . 1
H H20A 0.5320 0.0679 0.6772 0.041 Uiso calc R 1
H H20B 0.6284 0.0373 0.7210 0.041 Uiso calc R 1
C C15 0.2898(4) 0.39380(18) 0.78853(19) 0.0588(14) Uani d . 1
H H15A 0.2742 0.4209 0.8223 0.071 Uiso calc R 1
C C4 0.3417(3) 0.00142(19) 0.4632(2) 0.0502(12) Uani d . 1
H H4A 0.3307 -0.0282 0.4305 0.060 Uiso calc R 1
C C13 0.2489(3) 0.36394(17) 0.68445(16) 0.0445(11) Uani d . 1
H H13A 0.2049 0.3720 0.6499 0.053 Uiso calc R 1
C C14 0.2268(4) 0.40409(19) 0.73480(19) 0.0565(14) Uani d . 1
H H14A 0.1684 0.4391 0.7332 0.068 Uiso calc R 1
C C3 0.3036(4) -0.01862(18) 0.5195(2) 0.0521(13) Uani d . 1
H H3B 0.2652 -0.0620 0.5243 0.063 Uiso calc R 1
H H4B 0.569(3) 0.3489(10) 0.6263(14) 0.071(16) Uiso d D 1
H H7B 0.716(2) 0.1614(16) 0.5924(11) 0.045(14) Uiso d D 1

loop_
_atom_site_aniso_label
_atom_site_aniso_U_11
_atom_site_aniso_U_22
_atom_site_aniso_U_33
_atom_site_aniso_U_12
_atom_site_aniso_U_13
_atom_site_aniso_U_23
Ni1 0.0288(3) 0.0313(2) 0.0239(2) -0.0010(2) -0.0014(3) -0.0011(2)
N1 0.0221(17) 0.0259(15) 0.0259(17) 0.0003(16) 0.0001(18) -0.0009(13)
N2 0.031(2) 0.0269(16) 0.0246(18) 0.0002(14) -0.0028(15) -0.0053(13)
O7 0.0325(18) 0.0504(15) 0.0224(17) 0.0055(13) 0.0036(18) -0.0002(15)
O4 0.0416(18) 0.0339(15) 0.0328(18) -0.0023(13) 0.0017(16) -0.0025(15)
O1 0.0404(17) 0.0362(13) 0.0208(15) -0.0126(12) 0.0043(14) -0.0043(12)
O5 0.0295(16) 0.0443(14) 0.0276(16) 0.0064(12) -0.0036(13) -0.0039(13)
O3 0.036(2) 0.0597(16) 0.0369(19) 0.0100(15) 0.0150(14) 0.0038(15)
O8 0.043(2) 0.0577(15) 0.0336(18) 0.0132(14) -0.0168(15) -0.0025(15)
O2 0.033(2) 0.0495(17) 0.036(2) -0.0014(14) -0.0043(15) 0.0075(13)
O6 0.046(2) 0.0514(15) 0.0442(18) -0.0093(15) -0.0015(18) 0.0109(13)
O9 0.131(3) 0.0654(19) 0.056(2) 0.0266(19) 0.016(3) -0.0011(16)
C23 0.156(5) 0.073(3) 0.069(4) 0.020(4) -0.012(4) -0.004(2)
C1 0.017(2) 0.031(2) 0.035(3) 0.0017(19) 0.001(2) 0.002(2)
C17 0.034(3) 0.035(2) 0.033(3) 0.005(2) 0.000(2) -0.011(2)
C11 0.035(3) 0.033(2) 0.039(3) -0.0045(19) 0.005(2) 0.0059(19)
C19 0.025(3) 0.031(2) 0.021(2) -0.0009(19) -0.002(2) -0.0037(18)
C16 0.057(3) 0.043(2) 0.047(3) -0.001(2) -0.005(2) -0.006(2)
C10 0.036(3) 0.044(2) 0.033(3) -0.006(2) 0.003(2) 0.008(2)
C22 0.035(3) 0.039(2) 0.029(3) -0.001(2) -0.006(2) 0.0011(19)
C8 0.024(2) 0.033(2) 0.026(2) 0.0019(19) -0.0035(19) 0.0041(19)
C18 0.044(3) 0.039(2) 0.026(2) -0.004(2) -0.007(3) 0.0013(18)
C6 0.026(3) 0.029(2) 0.025(2) 0.0015(18) -0.005(2) -0.0056(19)
C5 0.039(3) 0.043(2) 0.034(3) 0.000(2) 0.000(2) -0.001(2)
C7 0.025(3) 0.040(2) 0.022(2) 0.0035(18) 0.0014(19) 0.0043(18)
C21 0.033(3) 0.045(2) 0.026(3) 0.000(2) -0.007(2) 0.001(2)
C9 0.037(3) 0.036(2) 0.034(3) -0.007(2) -0.002(2) 0.004(2)
C2 0.050(3) 0.036(2) 0.042(3) -0.008(2) 0.011(2) -0.003(2)
C12 0.028(3) 0.030(2) 0.036(3) -0.0008(19) -0.001(2) 0.002(2)
C20 0.031(3) 0.040(2) 0.032(3) 0.0047(19) 0.001(2) 0.0019(19)
C15 0.071(4) 0.049(3) 0.057(4) 0.010(3) 0.001(3) -0.021(3)
C4 0.052(3) 0.047(3) 0.052(4) 0.003(2) -0.007(3) -0.020(2)
C13 0.048(3) 0.041(2) 0.044(3) 0.008(2) -0.001(2) -0.006(2)
C14 0.054(4) 0.041(2) 0.074(4) 0.012(2) 0.008(3) 0.001(3)
C3 0.051(3) 0.035(2) 0.070(4) -0.013(2) 0.002(3) -0.011(2)

loop_
_atom_type_symbol
_atom_type_description
_atom_type_scat_dispersion_real
_atom_type_scat_dispersion_imag
_atom_type_scat_source
C C 0.0033 0.0016 'International Tables Vol C Tables 4.2.6.8 and 6.1.1.4'
H H 0.0000 0.0000 'International Tables Vol C Tables 4.2.6.8 and 6.1.1.4'
N N 0.0061 0.0033 'International Tables Vol C Tables 4.2.6.8 and 6.1.1.4'
O O 0.0106 0.0060 'International Tables Vol C Tables 4.2.6.8 and 6.1.1.4'
Ni Ni 0.3393 1.1124 'International Tables Vol C Tables 4.2.6.8 and 6.1.1.4'

loop_
_geom_angle_atom_site_label_1
_geom_angle_atom_site_label_2
_geom_angle_atom_site_label_3
_geom_angle
O1 Ni1 O5 89.72(9)
O1 Ni1 N1 90.92(10)
O5 Ni1 N1 98.84(10)
O1 Ni1 N2 95.34(9)
O5 Ni1 N2 91.56(10)
N1 Ni1 N2 167.90(12)
O1 Ni1 O4 170.66(9)
O5 Ni1 O4 87.67(9)
N1 Ni1 O4 80.64(11)
N2 Ni1 O4 93.69(10)
O1 Ni1 O7 94.71(9)
O5 Ni1 O7 169.10(10)
N1 Ni1 O7 91.05(11)
N2 Ni1 O7 78.14(11)
O4 Ni1 O7 89.45(10)
C7 N1 C8 118.9(3)
C7 N1 Ni1 124.7(2)
C8 N1 Ni1 116.40(19)
C18 N2 C19 121.2(3)
C18 N2 Ni1 122.2(2)
C19 N2 Ni1 116.0(2)
C21 O7 Ni1 110.8(2)
C21 O7 H7B 109(2)
Ni1 O7 H7B 123(2)
C11 O4 Ni1 110.07(19)
C11 O4 H4B 108(2)
Ni1 O4 H4B 121(2)
C1 O1 Ni1 127.3(2)
C12 O5 Ni1 124.8(2)
C10 O3 H3A 115(3)
C22 O8 H8A 113(3)
C9 O2 H2A 106(3)
C20 O6 H6A 111(3)
C23 O9 H9 108(3)
O9 C23 H23A 109.5
O9 C23 H23B 109.5
H23A C23 H23B 109.5
O9 C23 H23C 109.5
H23A C23 H23C 109.5
H23B C23 H23C 109.5
O1 C1 C2 119.9(3)
O1 C1 C6 123.3(3)
C2 C1 C6 116.8(3)
C12 C17 C16 120.3(3)
C12 C17 C18 124.8(3)
C16 C17 C18 114.7(4)
O4 C11 C8 112.4(3)
O4 C11 H11A 109.1
C8 C11 H11A 109.1
O4 C11 H11B 109.1
C8 C11 H11B 109.1
H11A C11 H11B 107.9
N2 C19 C22 114.3(3)
N2 C19 C21 104.8(3)
C22 C19 C21 109.8(3)
N2 C19 C20 109.3(3)
C22 C19 C20 109.7(3)
C21 C19 C20 108.6(3)
C15 C16 C17 122.6(4)
C15 C16 H16A 118.7
C17 C16 H16A 118.7
O3 C10 C8 109.8(3)
O3 C10 H10A 109.7
C8 C10 H10A 109.7
O3 C10 H10B 109.7
C8 C10 H10B 109.7
H10A C10 H10B 108.2
O8 C22 C19 109.1(3)
O8 C22 H22A 109.9
C19 C22 H22A 109.9
O8 C22 H22B 109.9
C19 C22 H22B 109.9
H22A C22 H22B 108.3
N1 C8 C10 115.0(3)
N1 C8 C11 106.9(3)
C10 C8 C11 108.4(3)
N1 C8 C9 107.3(3)
C10 C8 C9 110.0(3)
C11 C8 C9 109.1(3)
N2 C18 C17 126.6(3)
N2 C18 H18A 116.7
C17 C18 H18A 116.7
C5 C6 C1 119.5(3)
C5 C6 C7 116.1(3)
C1 C6 C7 124.4(3)
C4 C5 C6 122.5(4)
C4 C5 H5A 118.8
C6 C5 H5A 118.8
N1 C7 C6 126.6(3)
N1 C7 H7A 116.7
C6 C7 H7A 116.7
O7 C21 C19 108.6(3)
O7 C21 H21A 110.0
C19 C21 H21A 110.0
O7 C21 H21B 110.0
C19 C21 H21B 110.0
H21A C21 H21B 108.4
O2 C9 C8 113.2(3)
O2 C9 H9A 108.9
C8 C9 H9A 108.9
O2 C9 H9B 108.9
C8 C9 H9B 108.9
H9A C9 H9B 107.8
C3 C2 C1 121.8(4)
C3 C2 H2B 119.1
C1 C2 H2B 119.1
O5 C12 C17 123.6(3)
O5 C12 C13 118.4(4)
C17 C12 C13 117.9(3)
O6 C20 C19 111.5(3)
O6 C20 H20A 109.3
C19 C20 H20A 109.3
O6 C20 H20B 109.3
C19 C20 H20B 109.3
H20A C20 H20B 108.0
C16 C15 C14 116.5(4)
C16 C15 H15A 121.8
C14 C15 H15A 121.8
C5 C4 C3 117.9(4)
C5 C4 H4A 121.1
C3 C4 H4A 121.1
C14 C13 C12 120.5(4)
C14 C13 H13A 119.7
C12 C13 H13A 119.7
C13 C14 C15 122.3(4)
C13 C14 H14A 118.9
C15 C14 H14A 118.9
C2 C3 C4 121.6(4)
C2 C3 H3B 119.2
C4 C3 H3B 119.2

loop_
_geom_bond_atom_site_label_1
_geom_bond_atom_site_label_2
_geom_bond_distance
Ni1 O1 1.9922(19)
Ni1 O5 1.998(2)
Ni1 N1 2.015(2)
Ni1 N2 2.028(3)
Ni1 O4 2.143(2)
Ni1 O7 2.170(2)
N1 C7 1.280(3)
N1 C8 1.481(3)
N2 C18 1.283(3)
N2 C19 1.481(3)
O7 C21 1.435(3)
O7 H7B 0.823(10)
O4 C11 1.434(4)
O4 H4B 0.813(10)
O1 C1 1.305(3)
O5 C12 1.311(4)
O3 C10 1.417(4)
O3 H3A 0.829(10)
O8 C22 1.416(4)
O8 H8A 0.824(10)
O2 C9 1.424(4)
O2 H2A 0.816(10)
O6 C20 1.429(4)
O6 H6A 0.821(10)
O9 C23 1.361(4)
O9 H9 0.818(10)
C23 H23A 0.9600
C23 H23B 0.9600
C23 H23C 0.9600
C1 C2 1.408(4)
C1 C6 1.421(4)
C17 C12 1.393(4)
C17 C16 1.406(4)
C17 C18 1.471(4)
C11 C8 1.537(4)
C11 H11A 0.9700
C11 H11B 0.9700
C19 C22 1.521(4)
C19 C21 1.531(4)
C19 C20 1.541(4)
C16 C15 1.367(4)
C16 H16A 0.9300
C10 C8 1.519(4)
C10 H10A 0.9700
C10 H10B 0.9700
C22 H22A 0.9700
C22 H22B 0.9700
C8 C9 1.543(4)
C18 H18A 0.9300
C6 C5 1.404(4)
C6 C7 1.441(4)
C5 C4 1.373(4)
C5 H5A 0.9300
C7 H7A 0.9300
C21 H21A 0.9700
C21 H21B 0.9700
C9 H9A 0.9700
C9 H9B 0.9700
C2 C3 1.374(4)
C2 H2B 0.9300
C12 C13 1.399(4)
C20 H20A 0.9700
C20 H20B 0.9700
C15 C14 1.409(5)
C15 H15A 0.9300
C4 C3 1.385(4)
C4 H4A 0.9300
C13 C14 1.381(4)
C13 H13A 0.9300
C14 H14A 0.9300
C3 H3B 0.9300

loop_
_geom_hbond_atom_site_label_D
_geom_hbond_atom_site_label_H
_geom_hbond_atom_site_label_A
_geom_hbond_site_symmetry_A
_geom_hbond_distance_DH
_geom_hbond_distance_HA
_geom_hbond_distance_DA
_geom_hbond_angle_DHA
O3 H3A O5 4_556 0.829(10) 1.763(11) 2.587(3) 173(4)
O7 H7B O2 4_556 0.823(10) 2.019(11) 2.841(4) 177(3)
O8 H8A O1 6_657 0.824(10) 1.795(11) 2.616(3) 174(4)
O2 H2A O3 4_456 0.816(10) 1.895(12) 2.705(3) 172(4)
O6 H6A O8 6_557 0.821(10) 1.936(12) 2.749(4) 171(4)
O4 H4B O9 . 0.813(10) 2.032(12) 2.831(3) 167(3)
O9 H9 O6 3_656 0.818(10) 2.20(2) 2.931(3) 148(4)

loop_
_geom_torsion_atom_site_label_1
_geom_torsion_atom_site_label_2
_geom_torsion_atom_site_label_3
_geom_torsion_atom_site_label_4
_geom_torsion
O1 Ni1 N1 C7 -14.5(3)
O5 Ni1 N1 C7 -104.4(3)
N2 Ni1 N1 C7 106.7(5)
O4 Ni1 N1 C7 169.5(3)
O7 Ni1 N1 C7 80.2(3)
O1 Ni1 N1 C8 166.4(2)
O5 Ni1 N1 C8 76.6(2)
N2 Ni1 N1 C8 -72.3(5)
O4 Ni1 N1 C8 -9.6(2)
O7 Ni1 N1 C8 -98.8(2)
O1 Ni1 N2 C18 -111.1(3)
O5 Ni1 N2 C18 -21.2(3)
N1 Ni1 N2 C18 128.1(5)
O4 Ni1 N2 C18 66.5(3)
O7 Ni1 N2 C18 155.2(3)
O1 Ni1 N2 C19 78.3(2)
O5 Ni1 N2 C19 168.17(19)
N1 Ni1 N2 C19 -42.5(5)
O4 Ni1 N2 C19 -104.1(2)
O7 Ni1 N2 C19 -15.40(19)
O1 Ni1 O7 C21 -108.8(2)
O5 Ni1 O7 C21 4.9(6)
N1 Ni1 O7 C21 160.2(2)
N2 Ni1 O7 C21 -14.3(2)
O4 Ni1 O7 C21 79.6(2)
O1 Ni1 O4 C11 -39.2(7)
O5 Ni1 O4 C11 -113.1(2)
N1 Ni1 O4 C11 -13.7(2)
N2 Ni1 O4 C11 155.5(2)
O7 Ni1 O4 C11 77.4(2)
O5 Ni1 O1 C1 116.5(3)
N1 Ni1 O1 C1 17.7(3)
N2 Ni1 O1 C1 -151.9(3)
O4 Ni1 O1 C1 42.8(7)
O7 Ni1 O1 C1 -73.4(3)
O1 Ni1 O5 C12 122.4(2)
N1 Ni1 O5 C12 -146.7(2)
N2 Ni1 O5 C12 27.1(2)
O4 Ni1 O5 C12 -66.6(2)
O7 Ni1 O5 C12 8.2(6)
Ni1 O1 C1 C2 168.0(2)
Ni1 O1 C1 C6 -12.2(5)
Ni1 O4 C11 C8 33.7(3)
C18 N2 C19 C22 -10.7(4)
Ni1 N2 C19 C22 160.0(2)
C18 N2 C19 C21 -131.0(3)
Ni1 N2 C19 C21 39.7(3)
C18 N2 C19 C20 112.7(3)
Ni1 N2 C19 C20 -76.6(3)
C12 C17 C16 C15 -0.3(6)
C18 C17 C16 C15 -175.9(3)
N2 C19 C22 O8 -174.9(3)
C21 C19 C22 O8 -57.5(3)
C20 C19 C22 O8 61.9(3)
C7 N1 C8 C10 -29.8(4)
Ni1 N1 C8 C10 149.3(2)
C7 N1 C8 C11 -150.2(3)
Ni1 N1 C8 C11 28.9(3)
C7 N1 C8 C9 92.9(3)
Ni1 N1 C8 C9 -88.0(3)
O3 C10 C8 N1 -49.7(4)
O3 C10 C8 C11 69.9(3)
O3 C10 C8 C9 -170.9(2)
O4 C11 C8 N1 -40.6(4)
O4 C11 C8 C10 -165.2(3)
O4 C11 C8 C9 75.1(3)
C19 N2 C18 C17 179.0(3)
Ni1 N2 C18 C17 8.9(5)
C12 C17 C18 N2 8.3(6)
C16 C17 C18 N2 -176.3(3)
O1 C1 C6 C5 179.3(3)
C2 C1 C6 C5 -0.8(5)
O1 C1 C6 C7 -2.8(5)
C2 C1 C6 C7 177.1(3)
C1 C6 C5 C4 -0.3(5)
C7 C6 C5 C4 -178.4(3)
C8 N1 C7 C6 -174.6(3)
Ni1 N1 C7 C6 6.4(5)
C5 C6 C7 N1 -176.3(3)
C1 C6 C7 N1 5.7(5)
Ni1 O7 C21 C19 39.6(3)
N2 C19 C21 O7 -50.3(3)
C22 C19 C21 O7 -173.5(2)
C20 C19 C21 O7 66.4(3)
N1 C8 C9 O2 -55.7(3)
C10 C8 C9 O2 70.0(3)
C11 C8 C9 O2 -171.3(3)
O1 C1 C2 C3 -179.2(3)
C6 C1 C2 C3 1.0(5)
Ni1 O5 C12 C17 -19.4(4)
Ni1 O5 C12 C13 162.8(2)
C16 C17 C12 O5 -177.8(3)
C18 C17 C12 O5 -2.7(5)
C16 C17 C12 C13 -0.1(5)
C18 C17 C12 C13 175.0(3)
N2 C19 C20 O6 -67.4(3)
C22 C19 C20 O6 58.7(3)
C21 C19 C20 O6 178.8(3)
C17 C16 C15 C14 0.2(6)
C6 C5 C4 C3 1.3(5)
O5 C12 C13 C14 178.4(3)
C17 C12 C13 C14 0.6(5)
C12 C13 C14 C15 -0.7(6)
C16 C15 C14 C13 0.3(6)
C1 C2 C3 C4 0.0(6)
C5 C4 C3 C2 -1.2(6)
